data_4340643
loop_
_publ_author_name
'Woodward, David I.'
'Beanland, Richard'

_publ_section_title
;
 AgNb7O18: An Ergodic Relaxor Ferroelectric.
;
_journal_issue 17
_journal_name_full 'Inorganic chemistry'
_journal_page_first 8941
_journal_page_last 8948
_journal_paper_doi 10.1021/ic5007346
_journal_volume 53
_journal_year 2014
_chemical_formula_structural 'Ag Nb7 O18'
_chemical_formula_sum 'Ag Nb7 O18'
_chemical_formula_weight 1046.2
_space_group_IT_number 71
_space_group_name_Hall '-I 2 2'
_symmetry_cell_setting orthorhombic
_symmetry_space_group_name_Hall '-I 2 2'
_symmetry_space_group_name_H-M 'I m m m'
_cell_angle_alpha 90.00000
_cell_angle_beta 90.00000
_cell_angle_gamma 90.00000
_cell_formula_units_Z 4
_cell_length_a 14.33158(15)
_cell_length_b 26.15102(31)
_cell_length_c 3.83624(3)
_cell_measurement_temperature 298
_cell_volume 1437.77(3)
_diffrn_ambient_temperature 298
_diffrn_measurement_device 'Panalytical X'Pert Pro'
_diffrn_measurement_method 2\q
_diffrn_radiation_monochromator 'Curved Ge Johansson'
_diffrn_radiation_type 'Cu K\a~1~'
_diffrn_radiation_wavelength 1.540598
_exptl_crystal_density_diffrn 4.839(5)
_pd_char_colour light_yellowish_brown
_pd_meas_2theta_range_inc 0.00700000
_pd_meas_2theta_range_max 119.99428257
_pd_meas_2theta_range_min 6.00628257
_pd_meas_number_of_points 16285
_pd_proc_ls_prof_R_factor 0.16383
_pd_proc_ls_prof_wR_expected 0.19859
_pd_proc_ls_prof_wR_factor 0.23744
_refine_ls_goodness_of_fit_all 1.196
_refine_ls_number_parameters 68
_refine_ls_R_factor_all 0.04825
_cod_data_source_file ic5007346_si_002.cif
_cod_data_source_block AgNb7O18-Immm
_cod_depositor_comments 'Adding full bibliography for 4340643--4340644.cif.'
_cod_original_cell_volume 1437.766(26)
_cod_original_sg_symbol_H-M Immm
_cod_database_code 4340643

loop_
_symmetry_equiv_pos_site_id
_symmetry_equiv_pos_as_xyz
1 +x,+y,+z
2 -x,+y,+z
3 +x,-y,+z
4 +x,+y,-z
5 -x,-y,-z
6 +x,-y,-z
7 -x,+y,-z
8 -x,-y,+z
9 1/2+x,1/2+y,1/2+z
10 1/2-x,1/2+y,1/2+z
11 1/2+x,1/2-y,1/2+z
12 1/2+x,1/2+y,1/2-z
13 1/2-x,1/2-y,1/2-z
14 1/2+x,1/2-y,1/2-z
15 1/2-x,1/2+y,1/2-z
16 1/2-x,1/2-y,1/2+z

loop_
_atom_site_label
_atom_site_Wyckoff_symbol
_atom_site_fract_x
_atom_site_fract_y
_atom_site_fract_z
_atom_site_occupancy
_atom_site_U_iso_or_equiv
_atom_site_thermal_displace_type
_atom_site_type_symbol
Ag1 2a 0 0 0 0.946(7) 0.0169(17) Uiso Ag
Ag2 2b 0.5 0 0 0.320(6) 0.0169(17) Uiso Ag
Ag3 8n 0.3075(13) 0.1053(9) 0 0.120(3) 0.0169(17) Uiso Ag
Ag4 4h 0 0.2872(10) 0.5 0.139(5) 0.0169(17) Uiso Ag
Nb1 8n 0.11970(17) 0.10269(12) 0.5 1 0.0020(8) Uiso Nb
Nb2 8n 0.30630(21) 0.20720(12) 0.5 1 0.0037(9) Uiso Nb
Nb3 4f 0.31413(31) 0 0.5 1 0.0141(15) Uiso Nb
Nb4 4g 0 0.18972(16) 0 1 0.0022(11) Uiso Nb
Nb5 4g 0 0.39491(19) 0 1 0.0128(12) Uiso Nb
O1 8n 0.7005(11) 0.5550(7) 0 1 0.0080(13) Uiso O
O2 8n 0.9027(11) 0.5577(7) 0 1 0.0080(13) Uiso O
O3 8n 0.7104(11) 0.6598(6) 0 1 0.0080(13) Uiso O
O4 8n 0.9050(11) 0.6616(6) 0 1 0.0080(13) Uiso O
O5 8n 0.9020(10) 0.7666(6) 0 1 0.0080(13) Uiso O
O6 8n 0.1006(10) 0.1192(6) 0 1 0.0080(13) Uiso O
O7 8n 0.2924(11) 0.2237(7) 0 1 0.0080(13) Uiso O
O8 4h 0 0.0640(9) 0.5 1 0.0080(13) Uiso O
O9 4h 0 0.1627(9) 0.5 1 0.0080(13) Uiso O
O10 4h 0 0.3887(10) 0.5 1 0.0080(13) Uiso O
O11 4e 0.3037(16) 0 0 1 0.0080(13) Uiso O

loop_
_geom_angle_atom_site_label_1
_geom_angle_atom_site_label_2
_geom_angle_atom_site_label_3
_geom_angle_site_symmetry_1
_geom_angle_site_symmetry_2
_geom_angle_site_symmetry_3
_geom_angle
_geom_angle_publ_flag
O1 O8 O1 1_555 9_554 2_655 170.6(11) no
O6 Nb1 O6 1_555 1_555 1_556 150.2(6) no
O7 Nb2 O7 1_555 1_555 1_556 152.2(7) no
O11 Nb3 O11 1_555 1_555 1_556 171.1(10) no
O9 Nb4 O9 1_554 1_555 1_555 139.6(9) no
O10 Nb5 O10 1_554 1_555 1_555 170.3(11) no

loop_
_geom_bond_atom_site_label_1
_geom_bond_atom_site_label_2
_geom_bond_site_symmetry_1
_geom_bond_distance
_geom_bond_publ_flag
Ag1 O8 1_555 2.545(15) no
Ag1 O1 9_555 3.743(14) no
Ag2 O2 9_555 2.811(12) no
Ag2 O11 1_555 2.81(2) no
Ag2 O10 9_455 2.91(3) no
Ag3 O2 9_555 2.663(18) no
Ag3 O11 1_555 2.76(2) no
Ag3 O10 16_555 2.763(18) no
Ag3 O3 9_555 2.765(19) no
Ag3 O1 9_555 2.786(19) no
Ag3 O4 9_555 2.791(19) no
Ag3 O6 1_555 2.99(2) no
Ag3 O7 1_555 3.10(3) no
Ag4 O10 1_555 2.66(4) no
Ag4 O4 3_665 2.708(17) no
Ag4 O5 3_665 2.762(18) no
Ag4 O7 13_555 2.988(16) no
Ag4 O9 1_555 3.26(4) no
Nb1 O1 9_554 1.700(17) no
Nb1 O3 9_554 1.981(16) no
Nb1 O6 1_555 1.985(4) no
Nb1 O8 1_555 1.992(11) no
Nb1 O9 1_555 2.325(16) no
Nb2 O3 9_554 1.850(16) no
Nb2 O4 9_554 1.850(17) no
Nb2 O7 1_555 1.976(5) no
Nb2 O5 9_554 2.071(16) no
Nb2 O7 16_554 2.295(17) no
Nb3 O11 1_555 1.9240(13) no
Nb3 O2 9_554 1.971(17) no
Nb3 O1 9_554 2.174(17) no
Nb4 O5 3_665 1.811(15) no
Nb4 O9 1_555 2.044(8) no
Nb4 O6 1_555 2.340(16) no
Nb5 O2 3_665 1.866(16) no
Nb5 O10 1_555 1.9249(16) no
Nb5 O4 3_665 2.009(17) no
